data_7054915
loop_
_publ_author_name
'Wu, Ding-Er'
'Lu, Xiao-Lin'
'Xia, Min'

_publ_section_title
;
 Study on the solution and solid-state fluorescence of novel BF2complexes
 with (Z)-2-[phenanthridin-6(5H)-ylidene]-1-phenylethanone and its
 derivatives as ligands
;
_journal_issue 8
_journal_name_full 'New J. Chem.'
_journal_page_first 6465
_journal_paper_doi 10.1039/C5NJ00926J
_journal_volume 39
_journal_year 2015
_chemical_formula_moiety 'C23 H19 B F2 N2 O'
_chemical_formula_sum 'C23 H19 B F2 N2 O'
_chemical_formula_weight 388.21
_chemical_melting_point 469.5(7)
_chemical_name_systematic '(Z)-1-(4-(dimethylamino)phenyl)-2-(phenanthridin-6-yl)ethenol difluoroboron'
_space_group_crystal_system orthorhombic
_space_group_IT_number 61
_space_group_name_Hall '-P 2ac 2ab'
_space_group_name_H-M_alt 'P b c a'
_symmetry_space_group_name_Hall '-P 2ac 2ab'
_symmetry_space_group_name_H-M 'P b c a'
_atom_sites_solution_hydrogens geom
_atom_sites_solution_primary direct
_atom_sites_solution_secondary difmap
_audit_creation_date 2014-06-20
_audit_creation_method
;
Olex2 1.2
(compiled 2014.03.20 svn.r2914 for OlexSys, GUI svn.r4816)
;
_audit_update_record
;
2014-06-29 deposited with the CCDC.
2015-06-10 downloaded from the CCDC.
;
_cell_angle_alpha 90.00
_cell_angle_beta 90.00
_cell_angle_gamma 90.00
_cell_formula_units_Z 8
_cell_length_a 7.2856(5)
_cell_length_b 18.1056(11)
_cell_length_c 27.2497(14)
_cell_measurement_reflns_used 2651
_cell_measurement_temperature 171.2
_cell_measurement_theta_max 29.3929
_cell_measurement_theta_min 3.0990
_cell_volume 3594.5(4)
_computing_cell_refinement
;
CrysAlisPro, Agilent Technologies,
Version 1.171.35.11 (release 16-05-2011 CrysAlis171 .NET)
(compiled May 16 2011,17:55:39)
;
_computing_data_collection
;
CrysAlisPro, Agilent Technologies,
Version 1.171.35.11 (release 16-05-2011 CrysAlis171 .NET)
(compiled May 16 2011,17:55:39)
;
_computing_data_reduction
;
CrysAlisPro, Agilent Technologies,
Version 1.171.35.11 (release 16-05-2011 CrysAlis171 .NET)
(compiled May 16 2011,17:55:39)
;
_computing_molecular_graphics 'Olex2 (Dolomanov et al., 2009)'
_computing_publication_material 'Olex2 (Dolomanov et al., 2009)'
_computing_structure_refinement 'ShelXL (Sheldrick, 2008)'
_computing_structure_solution 'ShelXS (Sheldrick, 2008)'
_diffrn_ambient_temperature 171.2
_diffrn_detector_area_resol_mean 10.3592
_diffrn_measured_fraction_theta_full 0.998
_diffrn_measured_fraction_theta_max 0.998
_diffrn_measurement_device_type 'Xcalibur, Atlas, Gemini ultra'
_diffrn_measurement_method '\w scans'
_diffrn_orient_matrix_UB_11 -0.0100700000
_diffrn_orient_matrix_UB_12 -0.0216512000
_diffrn_orient_matrix_UB_13 -0.0215289000
_diffrn_orient_matrix_UB_21 -0.0423396000
_diffrn_orient_matrix_UB_22 0.0302641000
_diffrn_orient_matrix_UB_23 -0.0120137000
_diffrn_orient_matrix_UB_31 0.0871143000
_diffrn_orient_matrix_UB_32 0.0122299000
_diffrn_orient_matrix_UB_33 -0.0083420000
_diffrn_radiation_monochromator graphite
_diffrn_radiation_type MoK\a
_diffrn_radiation_wavelength 0.71073
_diffrn_reflns_av_R_equivalents 0.0434
_diffrn_reflns_av_unetI/netI 0.0407
_diffrn_reflns_limit_h_max 8
_diffrn_reflns_limit_h_min -6
_diffrn_reflns_limit_k_max 20
_diffrn_reflns_limit_k_min -21
_diffrn_reflns_limit_l_max 32
_diffrn_reflns_limit_l_min -22
_diffrn_reflns_number 10804
_diffrn_reflns_theta_full 25.35
_diffrn_reflns_theta_max 25.35
_diffrn_reflns_theta_min 3.11
_diffrn_source 'Enhance (Mo) X-ray Source'
_exptl_absorpt_coefficient_mu 0.102
_exptl_absorpt_correction_T_max 1.00000
_exptl_absorpt_correction_T_min 0.84820
_exptl_absorpt_correction_type multi-scan
_exptl_absorpt_process_details
;
CrysAlisPro, Agilent Technologies,
Version 1.171.35.11 (release 16-05-2011 CrysAlis171 .NET)
(compiled May 16 2011,17:55:39)
Empirical absorption correction using spherical harmonics,
 implemented in SCALE3 ABSPACK scaling algorithm.
;
_exptl_crystal_colour red
_exptl_crystal_density_diffrn 1.435
_exptl_crystal_density_method 'not measured'
_exptl_crystal_description needle
_exptl_crystal_F_000 1616
_exptl_crystal_recrystallization_method 'Re-crystallisation from solvent: THF/hexane(1:1)'
_exptl_crystal_size_max 0.45
_exptl_crystal_size_mid 0.2
_exptl_crystal_size_min 0.13
_refine_diff_density_max 0.210
_refine_diff_density_min -0.198
_refine_diff_density_rms 0.041
_refine_ls_extinction_method none
_refine_ls_goodness_of_fit_ref 1.029
_refine_ls_hydrogen_treatment constr
_refine_ls_matrix_type full
_refine_ls_number_parameters 264
_refine_ls_number_reflns 3284
_refine_ls_number_restraints 0
_refine_ls_restrained_S_all 1.029
_refine_ls_R_factor_all 0.0633
_refine_ls_R_factor_gt 0.0414
_refine_ls_shift/su_max 0.001
_refine_ls_shift/su_mean 0.000
_refine_ls_structure_factor_coef Fsqd
_refine_ls_weighting_details 'calc w=1/[\s^2^(Fo^2^)+(0.0474P)^2^+0.3002P] where P=(Fo^2^+2Fc^2^)/3'
_refine_ls_weighting_scheme calc
_refine_ls_wR_factor_gt 0.0935
_refine_ls_wR_factor_ref 0.1039
_reflns_number_gt 2426
_reflns_number_total 3284
_reflns_threshold_expression >2sigma(I)
_cod_data_source_file c5nj00926j2.cif
_cod_data_source_block 140620_xiamindmn
_cod_depositor_comments
;
The following automatic conversions were performed:

'_chemical_melting_point' value '468.8-470.2' was changed to
'469.5(7)' - the average value was taken and precision was estimated.

Automatic conversion script
Id: cif_fix_values 3271 2015-04-21 07:52:19Z andrius 

 Adding full bibliography for 7054915--7054916.cif.
;
_cod_database_code 7054915
_chemical_oxdiff_formula 'c10 h10 n2 o8 B1 F1'
_reflns_odcompleteness_completeness 99.52
_reflns_odcompleteness_iscentric 1
_reflns_odcompleteness_theta 26.32
_olex2_refinement_description
;
1. Fixed Uiso
 At 1.2 times of:
  All C(H) groups
 At 1.5 times of:
  All C(H,H,H) groups
2.a Aromatic/amide H refined with riding coordinates:
 C1(H1), C2(H2), C3(H3), C4(H4), C8(H8), C9(H9), C10(H10), C11(H11), C14(H14),
 C17(H17), C18(H18), C20(H20), C21(H21)
2.b Idealised Me refined as rotating group:
 C22(H22A,H22B,H22C), C23(H23A,H23B,H23C)
;

loop_
_space_group_symop_id
_space_group_symop_operation_xyz
1 'x, y, z'
2 '-x+1/2, -y, z+1/2'
3 'x+1/2, -y+1/2, -z'
4 '-x, y+1/2, -z+1/2'
5 '-x, -y, -z'
6 'x-1/2, y, -z-1/2'
7 '-x-1/2, y-1/2, z'
8 'x, -y-1/2, z-1/2'

loop_
_atom_site_label
_atom_site_type_symbol
_atom_site_fract_x
_atom_site_fract_y
_atom_site_fract_z
_atom_site_U_iso_or_equiv
_atom_site_adp_type
_atom_site_occupancy
_atom_site_calc_flag
_atom_site_refinement_flags_posn
F1 F 0.76247(14) -0.08701(6) 0.10049(3) 0.0355(3) Uani 1 d .
F2 F 1.05995(13) -0.12064(6) 0.11016(3) 0.0324(3) Uani 1 d .
O1 O 0.9868(2) 0.00163(7) 0.09702(4) 0.0378(4) Uani 1 d .
N1 N 0.91377(18) -0.05823(7) 0.17809(5) 0.0215(3) Uani 1 d .
N2 N 1.0979(2) 0.31230(8) -0.00458(5) 0.0331(4) Uani 1 d .
C1 C 0.8063(2) -0.18572(9) 0.18295(7) 0.0269(4) Uani 1 d .
H1 H 0.8095 -0.1890 0.1482 0.032 Uiso 1 calc R
C2 C 0.7514(2) -0.24545(9) 0.21028(7) 0.0289(4) Uani 1 d .
H2 H 0.7182 -0.2900 0.1942 0.035 Uiso 1 calc R
C3 C 0.7438(3) -0.24174(9) 0.26112(7) 0.0287(4) Uani 1 d .
H3 H 0.7044 -0.2832 0.2797 0.034 Uiso 1 calc R
C4 C 0.7936(2) -0.17759(9) 0.28429(6) 0.0253(4) Uani 1 d .
H4 H 0.7875 -0.1750 0.3191 0.030 Uiso 1 calc R
C5 C 0.8533(2) -0.11574(9) 0.25779(6) 0.0206(4) Uani 1 d .
C6 C 0.8577(2) -0.11969(9) 0.20632(6) 0.0220(4) Uani 1 d .
C7 C 0.9075(2) -0.04746(9) 0.28194(6) 0.0195(4) Uani 1 d .
C8 C 0.9148(2) -0.04049(9) 0.33337(6) 0.0247(4) Uani 1 d .
H8 H 0.8862 -0.0819 0.3534 0.030 Uiso 1 calc R
C9 C 0.9625(2) 0.02502(10) 0.35501(6) 0.0269(4) Uani 1 d .
H9 H 0.9656 0.0288 0.3898 0.032 Uiso 1 calc R
C10 C 1.0065(3) 0.08589(9) 0.32632(6) 0.0266(4) Uani 1 d .
H10 H 1.0381 0.1314 0.3414 0.032 Uiso 1 calc R
C11 C 1.0042(2) 0.08012(9) 0.27619(6) 0.0233(4) Uani 1 d .
H11 H 1.0361 0.1218 0.2568 0.028 Uiso 1 calc R
C12 C 0.9555(2) 0.01354(9) 0.25288(6) 0.0191(4) Uani 1 d .
C13 C 0.9574(2) 0.00676(9) 0.19934(6) 0.0198(4) Uani 1 d .
C14 C 1.0042(2) 0.06779(9) 0.17000(6) 0.0220(4) Uani 1 d .
H14 H 1.0299 0.1134 0.1858 0.026 Uiso 1 calc R
C15 C 1.0147(2) 0.06507(9) 0.12004(6) 0.0234(4) Uani 1 d .
C16 C 1.0534(2) 0.12791(10) 0.08858(6) 0.0234(4) Uani 1 d .
C17 C 1.0627(2) 0.12000(10) 0.03736(6) 0.0296(4) Uani 1 d .
H17 H 1.0563 0.0719 0.0235 0.035 Uiso 1 calc R
C18 C 1.0805(3) 0.17958(10) 0.00689(6) 0.0310(5) Uani 1 d .
H18 H 1.0875 0.1718 -0.0275 0.037 Uiso 1 calc R
C19 C 1.0890(2) 0.25242(10) 0.02532(6) 0.0263(4) Uani 1 d .
C20 C 1.0863(3) 0.26001(10) 0.07694(6) 0.0306(5) Uani 1 d .
H20 H 1.0960 0.3078 0.0911 0.037 Uiso 1 calc R
C21 C 1.0698(2) 0.19968(10) 0.10692(6) 0.0274(4) Uani 1 d .
H21 H 1.0695 0.2069 0.1415 0.033 Uiso 1 calc R
C22 C 1.0982(3) 0.38689(11) 0.01537(7) 0.0425(5) Uani 1 d .
H22A H 0.9820 0.3961 0.0324 0.064 Uiso 1 calc GR
H22B H 1.1127 0.4226 -0.0114 0.064 Uiso 1 calc GR
H22C H 1.2002 0.3922 0.0386 0.064 Uiso 1 calc GR
C23 C 1.0881(3) 0.30451(12) -0.05744(6) 0.0400(5) Uani 1 d .
H23A H 0.9680 0.2844 -0.0666 0.060 Uiso 1 calc GR
H23B H 1.1849 0.2709 -0.0686 0.060 Uiso 1 calc GR
H23C H 1.1047 0.3529 -0.0729 0.060 Uiso 1 calc GR
B1 B 0.9298(3) -0.06681(11) 0.12011(7) 0.0259(5) Uani 1 d .

loop_
_atom_site_aniso_label
_atom_site_aniso_U_11
_atom_site_aniso_U_22
_atom_site_aniso_U_33
_atom_site_aniso_U_23
_atom_site_aniso_U_13
_atom_site_aniso_U_12
F1 0.0340(7) 0.0447(7) 0.0278(6) -0.0084(5) -0.0072(5) -0.0003(5)
F2 0.0348(6) 0.0344(6) 0.0281(6) -0.0092(5) 0.0039(4) 0.0047(5)
O1 0.0659(10) 0.0271(7) 0.0204(7) -0.0054(6) 0.0033(6) -0.0074(7)
N1 0.0212(8) 0.0207(8) 0.0224(8) -0.0023(6) -0.0002(6) 0.0014(6)
N2 0.0431(10) 0.0342(9) 0.0220(8) 0.0039(7) 0.0004(7) 0.0001(8)
C1 0.0249(10) 0.0250(10) 0.0308(10) -0.0063(8) -0.0016(8) 0.0012(8)
C2 0.0234(10) 0.0186(9) 0.0445(12) -0.0060(8) -0.0042(8) -0.0008(8)
C3 0.0239(11) 0.0205(9) 0.0417(11) 0.0031(8) -0.0016(8) -0.0004(8)
C4 0.0225(10) 0.0233(9) 0.0302(10) 0.0024(8) -0.0001(7) 0.0029(8)
C5 0.0148(9) 0.0200(9) 0.0271(9) -0.0010(7) -0.0006(7) 0.0048(7)
C6 0.0149(9) 0.0209(9) 0.0301(10) -0.0014(8) -0.0005(7) 0.0032(7)
C7 0.0147(9) 0.0190(9) 0.0250(9) 0.0012(7) 0.0001(7) 0.0050(7)
C8 0.0273(10) 0.0226(9) 0.0243(9) 0.0031(8) 0.0005(7) 0.0027(8)
C9 0.0320(11) 0.0308(10) 0.0178(9) -0.0005(8) -0.0020(7) 0.0028(8)
C10 0.0324(11) 0.0232(10) 0.0241(10) -0.0053(8) 0.0000(8) -0.0013(8)
C11 0.0267(10) 0.0195(9) 0.0237(9) 0.0002(7) 0.0015(7) -0.0002(8)
C12 0.0144(9) 0.0212(9) 0.0217(9) -0.0031(7) 0.0008(7) 0.0041(7)
C13 0.0143(9) 0.0208(9) 0.0242(9) -0.0022(7) 0.0000(7) 0.0033(7)
C14 0.0251(10) 0.0204(9) 0.0204(9) -0.0046(7) 0.0006(7) 0.0006(8)
C15 0.0220(10) 0.0236(9) 0.0245(9) -0.0055(8) -0.0003(7) 0.0019(8)
C16 0.0237(10) 0.0278(10) 0.0186(9) -0.0017(8) 0.0005(7) 0.0017(8)
C17 0.0363(11) 0.0292(10) 0.0232(9) -0.0049(8) 0.0006(8) 0.0005(9)
C18 0.0393(12) 0.0378(11) 0.0160(9) -0.0013(8) 0.0005(8) 0.0002(9)
C19 0.0229(10) 0.0340(10) 0.0221(9) 0.0027(8) -0.0003(7) -0.0013(8)
C20 0.0407(12) 0.0275(10) 0.0236(10) -0.0019(8) 0.0005(8) -0.0054(9)
C21 0.0376(11) 0.0302(10) 0.0144(9) -0.0008(8) 0.0003(8) -0.0024(8)
C22 0.0565(15) 0.0349(12) 0.0360(12) 0.0099(9) 0.0028(10) 0.0001(11)
C23 0.0500(13) 0.0477(13) 0.0223(10) 0.0098(9) 0.0001(9) -0.0038(10)
B1 0.0299(13) 0.0255(11) 0.0224(11) -0.0051(9) -0.0006(9) 0.0010(9)

loop_
_atom_type_symbol
_atom_type_description
_atom_type_scat_dispersion_real
_atom_type_scat_dispersion_imag
_atom_type_scat_source
C C 0.0033 0.0016 'International Tables Vol C Tables 4.2.6.8 and 6.1.1.4'
H H 0.0000 0.0000 'International Tables Vol C Tables 4.2.6.8 and 6.1.1.4'
B B 0.0013 0.0007 'International Tables Vol C Tables 4.2.6.8 and 6.1.1.4'
F F 0.0171 0.0103 'International Tables Vol C Tables 4.2.6.8 and 6.1.1.4'
N N 0.0061 0.0033 'International Tables Vol C Tables 4.2.6.8 and 6.1.1.4'
O O 0.0106 0.0060 'International Tables Vol C Tables 4.2.6.8 and 6.1.1.4'

loop_
_geom_angle_atom_site_label_1
_geom_angle_atom_site_label_2
_geom_angle_atom_site_label_3
_geom_angle
C15 O1 B1 125.40(14)
C6 N1 B1 118.99(13)
C13 N1 C6 121.42(14)
C13 N1 B1 119.58(14)
C19 N2 C22 121.12(15)
C19 N2 C23 121.09(16)
C23 N2 C22 117.49(15)
C2 C1 H1 119.9
C2 C1 C6 120.14(16)
C6 C1 H1 119.9
C1 C2 H2 119.5
C1 C2 C3 121.01(17)
C3 C2 H2 119.5
C2 C3 H3 120.3
C4 C3 C2 119.34(17)
C4 C3 H3 120.3
C3 C4 H4 119.3
C3 C4 C5 121.45(16)
C5 C4 H4 119.3
C4 C5 C6 118.75(15)
C4 C5 C7 122.02(15)
C6 C5 C7 119.23(15)
C1 C6 N1 120.03(15)
C5 C6 N1 120.67(14)
C5 C6 C1 119.30(15)
C8 C7 C5 122.43(15)
C12 C7 C5 118.76(15)
C12 C7 C8 118.81(15)
C7 C8 H8 119.5
C9 C8 C7 121.04(16)
C9 C8 H8 119.5
C8 C9 H9 119.9
C8 C9 C10 120.24(15)
C10 C9 H9 119.9
C9 C10 H10 120.1
C11 C10 C9 119.86(16)
C11 C10 H10 120.1
C10 C11 H11 119.4
C10 C11 C12 121.20(16)
C12 C11 H11 119.4
C7 C12 C11 118.82(15)
C7 C12 C13 119.92(15)
C11 C12 C13 121.26(15)
N1 C13 C12 119.89(15)
N1 C13 C14 119.90(15)
C14 C13 C12 120.21(15)
C13 C14 H14 118.2
C15 C14 C13 123.55(16)
C15 C14 H14 118.2
O1 C15 C14 119.70(16)
O1 C15 C16 115.44(14)
C14 C15 C16 124.86(16)
C17 C16 C15 121.06(16)
C21 C16 C15 122.27(15)
C21 C16 C17 116.50(16)
C16 C17 H17 119.1
C18 C17 C16 121.83(17)
C18 C17 H17 119.1
C17 C18 H18 119.2
C17 C18 C19 121.66(16)
C19 C18 H18 119.2
N2 C19 C18 122.30(16)
N2 C19 C20 121.35(17)
C18 C19 C20 116.36(16)
C19 C20 H20 119.4
C21 C20 C19 121.17(17)
C21 C20 H20 119.4
C16 C21 H21 118.8
C20 C21 C16 122.40(15)
C20 C21 H21 118.8
N2 C22 H22A 109.5
N2 C22 H22B 109.5
N2 C22 H22C 109.5
H22A C22 H22B 109.5
H22A C22 H22C 109.5
H22B C22 H22C 109.5
N2 C23 H23A 109.5
N2 C23 H23B 109.5
N2 C23 H23C 109.5
H23A C23 H23B 109.5
H23A C23 H23C 109.5
H23B C23 H23C 109.5
F1 B1 F2 110.00(15)
F1 B1 O1 108.13(15)
F1 B1 N1 110.21(15)
F2 B1 O1 108.66(15)
F2 B1 N1 108.23(14)
O1 B1 N1 111.60(14)

loop_
_geom_bond_atom_site_label_1
_geom_bond_atom_site_label_2
_geom_bond_distance
F1 B1 1.381(2)
F2 B1 1.386(2)
O1 C15 1.324(2)
O1 B1 1.451(2)
N1 C6 1.413(2)
N1 C13 1.349(2)
N1 B1 1.592(2)
N2 C19 1.358(2)
N2 C22 1.456(2)
N2 C23 1.449(2)
C1 H1 0.9500
C1 C2 1.372(2)
C1 C6 1.405(2)
C2 H2 0.9500
C2 C3 1.388(2)
C3 H3 0.9500
C3 C4 1.371(2)
C4 H4 0.9500
C4 C5 1.402(2)
C5 C6 1.405(2)
C5 C7 1.455(2)
C7 C8 1.408(2)
C7 C12 1.403(2)
C8 H8 0.9500
C8 C9 1.369(2)
C9 H9 0.9500
C9 C10 1.389(2)
C10 H10 0.9500
C10 C11 1.370(2)
C11 H11 0.9500
C11 C12 1.408(2)
C12 C13 1.464(2)
C13 C14 1.406(2)
C14 H14 0.9500
C14 C15 1.364(2)
C15 C16 1.452(2)
C16 C17 1.405(2)
C16 C21 1.397(2)
C17 H17 0.9500
C17 C18 1.367(2)
C18 H18 0.9500
C18 C19 1.413(3)
C19 C20 1.413(2)
C20 H20 0.9500
C20 C21 1.369(2)
C21 H21 0.9500
C22 H22A 0.9800
C22 H22B 0.9800
C22 H22C 0.9800
C23 H23A 0.9800
C23 H23B 0.9800
C23 H23C 0.9800

loop_
_geom_torsion_atom_site_label_1
_geom_torsion_atom_site_label_2
_geom_torsion_atom_site_label_3
_geom_torsion_atom_site_label_4
_geom_torsion
O1 C15 C16 C17 -1.0(2)
O1 C15 C16 C21 174.21(16)
N1 C13 C14 C15 -2.3(3)
N2 C19 C20 C21 177.32(17)
C1 C2 C3 C4 -0.7(3)
C2 C1 C6 N1 -179.87(15)
C2 C1 C6 C5 0.3(2)
C2 C3 C4 C5 -0.4(3)
C3 C4 C5 C6 1.4(2)
C3 C4 C5 C7 -179.63(16)
C4 C5 C6 N1 178.85(15)
C4 C5 C6 C1 -1.4(2)
C4 C5 C7 C8 4.1(2)
C4 C5 C7 C12 -176.31(15)
C5 C7 C8 C9 -178.54(16)
C5 C7 C12 C11 178.64(15)
C5 C7 C12 C13 -2.4(2)
C6 N1 C13 C12 2.9(2)
C6 N1 C13 C14 -176.97(15)
C6 N1 B1 F1 59.19(19)
C6 N1 B1 F2 -61.14(19)
C6 N1 B1 O1 179.34(14)
C6 C1 C2 C3 0.7(3)
C6 C5 C7 C8 -176.96(15)
C6 C5 C7 C12 2.6(2)
C7 C5 C6 N1 -0.1(2)
C7 C5 C6 C1 179.66(15)
C7 C8 C9 C10 -0.6(3)
C7 C12 C13 N1 -0.3(2)
C7 C12 C13 C14 179.59(16)
C8 C7 C12 C11 -1.8(2)
C8 C7 C12 C13 177.15(14)
C8 C9 C10 C11 -0.8(3)
C9 C10 C11 C12 0.8(3)
C10 C11 C12 C7 0.4(2)
C10 C11 C12 C13 -178.46(16)
C11 C12 C13 N1 178.61(15)
C11 C12 C13 C14 -1.5(2)
C12 C7 C8 C9 1.9(2)
C12 C13 C14 C15 177.83(15)
C13 N1 C6 C1 177.51(15)
C13 N1 C6 C5 -2.7(2)
C13 N1 B1 F1 -122.19(16)
C13 N1 B1 F2 117.48(16)
C13 N1 B1 O1 -2.0(2)
C13 C14 C15 O1 -2.7(3)
C13 C14 C15 C16 176.71(16)
C14 C15 C16 C17 179.64(17)
C14 C15 C16 C21 -5.2(3)
C15 O1 B1 F1 118.40(18)
C15 O1 B1 F2 -122.24(17)
C15 O1 B1 N1 -3.0(2)
C15 C16 C17 C18 173.30(17)
C15 C16 C21 C20 -172.67(17)
C16 C17 C18 C19 -0.6(3)
C17 C16 C21 C20 2.7(3)
C17 C18 C19 N2 -176.77(17)
C17 C18 C19 C20 2.7(3)
C18 C19 C20 C21 -2.2(3)
C19 C20 C21 C16 -0.5(3)
C21 C16 C17 C18 -2.1(3)
C22 N2 C19 C18 177.23(18)
C22 N2 C19 C20 -2.2(3)
C23 N2 C19 C18 3.7(3)
C23 N2 C19 C20 -175.76(16)
B1 O1 C15 C14 5.3(3)
B1 O1 C15 C16 -174.09(16)
B1 N1 C6 C1 -3.9(2)
B1 N1 C6 C5 175.88(15)
B1 N1 C13 C12 -175.69(14)
B1 N1 C13 C14 4.4(2)
